data_2240980
loop_
_publ_author_name
'Savithri, M. P.'
'Suresh, M.'
'Raghunathan, R.'
'Raja, R.'
'SubbiahPandi, A.'

_publ_section_title
;
 Crystal structure of methyl
 7-phenyl-6a,7,7a,8,9,10-hexahydro-6<i>H</i>,11a<i>H</i>-thiochromeno[3,4-<i>b</i>]pyrrolizine-6a-carboxylate
;
_journal_coeditor_code SU5170
_journal_issue 8
_journal_name_full 'Acta Crystallographica Section E'
_journal_page_first o627
_journal_page_last o628
_journal_paper_doi 10.1107/S2056989015014024
_journal_volume 71
_journal_year 2015
_chemical_formula_iupac 'C22 H23 N O2 S'
_chemical_formula_moiety 'C22 H23 N O2 S'
_chemical_formula_sum 'C22 H23 N O2 S'
_chemical_formula_weight 365.47
_chemical_name_systematic
'Methyl 7-phenyl-6a,7,7a,8,9,10-hexahydro-6<i>H</i>,11a<i>H</i>-thiochromeno[3,4-<i>b</i>]pyrrolizine-6a-carboxylate'
_space_group_IT_number 2
_symmetry_cell_setting triclinic
_symmetry_space_group_name_Hall '-P 1'
_symmetry_space_group_name_H-M 'P -1'
_atom_sites_solution_hydrogens geom
_atom_sites_solution_primary direct
_atom_sites_solution_secondary difmap
_audit_creation_method SHELXL-97
_cell_angle_alpha 81.270(2)
_cell_angle_beta 66.626(2)
_cell_angle_gamma 74.385(2)
_cell_formula_units_Z 2
_cell_length_a 9.5184(4)
_cell_length_b 10.4041(5)
_cell_length_c 10.6923(4)
_cell_measurement_reflns_used 3265
_cell_measurement_temperature 293(2)
_cell_measurement_theta_max 25.00
_cell_measurement_theta_min 2.08
_cell_volume 934.88(7)
_computing_cell_refinement
;
SAINT (Bruker, 2004)
;
_computing_data_collection
;
APEX2 (Bruker, 2004)
;
_computing_data_reduction
;
SAINT (Bruker, 2004)
;
_computing_molecular_graphics
;
ORTEP-3 for Windows (Farrugia, 2012)
;
_computing_publication_material
;
SHELXL97 (Sheldrick, 2008) and PLATON (Spek, 2009)
;
_computing_structure_refinement
;
SHELXL97 (Sheldrick, 2008)
;
_computing_structure_solution
;
SHELXS97 (Sheldrick, 2008)
;
_diffrn_ambient_temperature 293(2)
_diffrn_measured_fraction_theta_full 0.989
_diffrn_measured_fraction_theta_max 0.989
_diffrn_measurement_device_type 'Bruker Kappa APEXII CCD'
_diffrn_measurement_method '\w and \f scans '
_diffrn_radiation_monochromator graphite
_diffrn_radiation_source 'fine-focus sealed tube'
_diffrn_radiation_type MoK\a
_diffrn_radiation_wavelength 0.71073
_diffrn_reflns_av_R_equivalents 0.0300
_diffrn_reflns_av_sigmaI/netI 0.0238
_diffrn_reflns_limit_h_max 11
_diffrn_reflns_limit_h_min -11
_diffrn_reflns_limit_k_max 12
_diffrn_reflns_limit_k_min -12
_diffrn_reflns_limit_l_max 12
_diffrn_reflns_limit_l_min -12
_diffrn_reflns_number 18019
_diffrn_reflns_theta_full 25.00
_diffrn_reflns_theta_max 25.00
_diffrn_reflns_theta_min 2.08
_diffrn_standards_decay_% 0
_diffrn_standards_interval_count 0
_diffrn_standards_interval_time 0
_exptl_absorpt_coefficient_mu 0.189
_exptl_absorpt_correction_T_max 0.9542
_exptl_absorpt_correction_T_min 0.9454
_exptl_absorpt_correction_type multi-scan
_exptl_absorpt_process_details
;
(SADABS; Bruker, 2004)
;
_exptl_crystal_colour colourless
_exptl_crystal_density_diffrn 1.298
_exptl_crystal_density_method 'not measured'
_exptl_crystal_description Block
_exptl_crystal_F_000 388
_exptl_crystal_size_max 0.30
_exptl_crystal_size_mid 0.30
_exptl_crystal_size_min 0.25
_refine_diff_density_max 0.211
_refine_diff_density_min -0.209
_refine_ls_extinction_coef 0.025(3)
_refine_ls_extinction_expression Fc^*^=kFc[1+0.001xFc^2^\l^3^/sin(2\q)]^-1/4^
_refine_ls_extinction_method
;
SHELXL97 (Sheldrick, 2008)
;
_refine_ls_goodness_of_fit_ref 1.032
_refine_ls_hydrogen_treatment constr
_refine_ls_matrix_type full
_refine_ls_number_parameters 246
_refine_ls_number_reflns 3265
_refine_ls_number_restraints 10
_refine_ls_restrained_S_all 1.040
_refine_ls_R_factor_all 0.0601
_refine_ls_R_factor_gt 0.0409
_refine_ls_shift/su_max 0.001
_refine_ls_shift/su_mean 0.000
_refine_ls_structure_factor_coef Fsqd
_refine_ls_weighting_details 'calc w=1/[\s^2^(Fo^2^)+(0.0453P)^2^+0.4695P] where P=(Fo^2^+2Fc^2^)/3'
_refine_ls_weighting_scheme calc
_refine_ls_wR_factor_gt 0.0983
_refine_ls_wR_factor_ref 0.1121
_reflns_number_gt 2504
_reflns_number_total 3265
_reflns_threshold_expression I>2sigma(I)
_cod_data_source_file su5170sup1.cif
_cod_data_source_block I
_cod_original_sg_symbol_Hall '-P  1'
_cod_database_code 2240980
_cod_database_fobs_code 2240980

loop_
_symmetry_equiv_pos_as_xyz
'x, y, z'
'-x, -y, -z'

loop_
_atom_site_type_symbol
_atom_site_label
_atom_site_fract_x
_atom_site_fract_y
_atom_site_fract_z
_atom_site_U_iso_or_equiv
_atom_site_adp_type
_atom_site_calc_flag
_atom_site_refinement_flags
_atom_site_occupancy
_atom_site_symmetry_multiplicity
_atom_site_disorder_assembly
_atom_site_disorder_group
C C1 0.9603(3) 0.3962(4) 0.3621(3) 0.0705(8) Uani d . 1 1 . .
H H1 1.0279 0.4231 0.2778 0.085 Uiso calc R 1 1 . .
C C2 0.9631(3) 0.2640(3) 0.3945(3) 0.0702(8) Uani d . 1 1 . .
H H2 1.0334 0.2005 0.3328 0.084 Uiso calc R 1 1 . .
C C3 0.8613(3) 0.2244(3) 0.5191(2) 0.0541(6) Uani d . 1 1 . .
H H3 0.8631 0.1341 0.5402 0.065 Uiso calc R 1 1 . .
C C4 0.7568(2) 0.3172(2) 0.6132(2) 0.0417(5) Uani d . 1 1 . .
C C5 0.7572(3) 0.4499(2) 0.5783(2) 0.0535(6) Uani d . 1 1 . .
H H5 0.6883 0.5142 0.6397 0.064 Uiso calc R 1 1 . .
C C6 0.8587(3) 0.4888(3) 0.4532(3) 0.0655(7) Uani d . 1 1 . .
H H6 0.8574 0.5790 0.4312 0.079 Uiso calc R 1 1 . .
C C7 0.6470(2) 0.2688(2) 0.74667(19) 0.0383(5) Uani d . 1 1 . .
H H7 0.6321 0.1845 0.7293 0.046 Uiso calc R 1 1 . .
C C8 0.4827(2) 0.3576(2) 0.8094(2) 0.0488(6) Uani d . 1 1 A .
H H8 0.4892 0.4514 0.7964 0.059 Uiso calc R 1 1 . .
C C9 0.3619(3) 0.3412(4) 0.7578(3) 0.0890(11) Uani d D 1 1 . .
H H9A 0.3418 0.4164 0.6965 0.107 Uiso calc PR 0.427(13) 1 A 1
H H9B 0.4002 0.2600 0.7085 0.107 Uiso calc PR 0.427(13) 1 A 1
H H9C 0.2928 0.4264 0.7482 0.107 Uiso d PR 0.573(13) 1 A 2
H H9D 0.4119 0.2990 0.6710 0.107 Uiso d PR 0.573(13) 1 A 2
C C10 0.2151(9) 0.3342(11) 0.8782(7) 0.057(2) Uani d PDU 0.427(13) 1 A 1
H H10A 0.1624 0.2720 0.8659 0.069 Uiso calc PR 0.427(13) 1 A 1
H H10B 0.1432 0.4214 0.8954 0.069 Uiso calc PR 0.427(13) 1 A 1
C C10' 0.2769(10) 0.2563(10) 0.8649(7) 0.091(2) Uani d PDU 0.573(13) 1 A 2
H H10C 0.1701 0.2721 0.8687 0.109 Uiso calc PR 0.573(13) 1 A 2
H H10D 0.3275 0.1631 0.8465 0.109 Uiso calc PR 0.573(13) 1 A 2
C C11 0.2750(3) 0.2854(3) 0.9919(3) 0.0691(8) Uani d D 1 1 . .
H H11A 0.2000 0.3268 1.0756 0.083 Uiso calc PR 0.427(13) 1 A 1
H H11B 0.2873 0.1894 1.0068 0.083 Uiso calc PR 0.427(13) 1 A 1
H H11C 0.2653 0.2084 1.0558 0.083 Uiso d PR 0.573(13) 1 A 2
H H11D 0.1886 0.3601 1.0319 0.083 Uiso d PR 0.573(13) 1 A 2
C C12 0.5497(2) 0.21009(19) 0.98166(19) 0.0364(5) Uani d . 1 1 . .
H H12 0.5360 0.1253 0.9643 0.044 Uiso calc R 1 1 A .
C C13 0.5386(2) 0.2033(2) 1.1270(2) 0.0407(5) Uani d . 1 1 A .
C C14 0.4304(3) 0.1386(3) 1.2261(2) 0.0595(6) Uani d . 1 1 . .
H H14 0.3685 0.1005 1.2005 0.071 Uiso calc R 1 1 A .
C C15 0.4123(4) 0.1294(3) 1.3608(3) 0.0781(8) Uani d . 1 1 A .
H H15 0.3387 0.0858 1.4254 0.094 Uiso calc R 1 1 . .
C C16 0.5026(4) 0.1842(3) 1.3991(3) 0.0767(9) Uani d . 1 1 . .
H H16 0.4899 0.1786 1.4905 0.092 Uiso calc R 1 1 A .
C C17 0.6118(3) 0.2473(3) 1.3047(2) 0.0611(7) Uani d . 1 1 A .
H H17 0.6728 0.2845 1.3323 0.073 Uiso calc R 1 1 . .
C C18 0.6326(3) 0.2566(2) 1.1671(2) 0.0450(5) Uani d . 1 1 . .
C C19 0.7422(2) 0.35732(19) 0.9027(2) 0.0398(5) Uani d . 1 1 . .
H H19A 0.6539 0.4339 0.9156 0.048 Uiso calc R 1 1 A .
H H19B 0.8314 0.3793 0.8260 0.048 Uiso calc R 1 1 . .
C C20 0.7012(2) 0.23802(18) 0.87029(19) 0.0339(4) Uani d . 1 1 A .
C C21 0.8360(2) 0.1159(2) 0.8429(2) 0.0395(5) Uani d . 1 1 . .
C C22 1.1091(3) 0.0345(3) 0.7589(3) 0.0748(8) Uani d . 1 1 . .
H H22A 1.2034 0.0674 0.7209 0.112 Uiso calc R 1 1 A .
H H22B 1.1072 -0.0189 0.6941 0.112 Uiso calc R 1 1 . .
H H22C 1.1068 -0.0189 0.8409 0.112 Uiso calc R 1 1 . .
N N1 0.42652(18) 0.31903(18) 0.95607(17) 0.0428(4) Uani d . 1 1 A .
O O1 0.8198(2) 0.00459(16) 0.8592(2) 0.0818(6) Uani d . 1 1 A .
O O2 0.97460(16) 0.14517(15) 0.78985(17) 0.0542(4) Uani d . 1 1 A .
S S1 0.78888(7) 0.32480(6) 1.05291(6) 0.0536(2) Uani d . 1 1 A .

loop_
_atom_site_aniso_label
_atom_site_aniso_U_11
_atom_site_aniso_U_22
_atom_site_aniso_U_33
_atom_site_aniso_U_12
_atom_site_aniso_U_13
_atom_site_aniso_U_23
C1 0.0631(17) 0.108(2) 0.0412(14) -0.0378(17) -0.0105(12) 0.0030(15)
C2 0.0528(15) 0.103(2) 0.0478(15) -0.0215(15) -0.0017(12) -0.0246(15)
C3 0.0475(13) 0.0635(15) 0.0458(13) -0.0114(11) -0.0091(11) -0.0121(11)
C4 0.0354(11) 0.0533(13) 0.0355(11) -0.0070(10) -0.0147(9) -0.0018(10)
C5 0.0506(13) 0.0552(15) 0.0470(13) -0.0061(11) -0.0162(11) 0.0030(11)
C6 0.0671(17) 0.0736(18) 0.0585(16) -0.0253(15) -0.0279(14) 0.0176(14)
C7 0.0363(10) 0.0405(11) 0.0365(11) -0.0051(9) -0.0130(9) -0.0056(9)
C8 0.0350(11) 0.0623(15) 0.0406(12) -0.0016(10) -0.0121(9) -0.0007(10)
C9 0.0467(15) 0.157(3) 0.0638(18) 0.0036(19) -0.0299(14) -0.028(2)
C10 0.035(4) 0.066(5) 0.074(4) -0.010(3) -0.021(3) -0.015(4)
C10' 0.054(4) 0.097(6) 0.143(6) -0.006(4) -0.047(4) -0.057(5)
C11 0.0339(12) 0.0849(19) 0.0797(19) -0.0148(13) -0.0153(12) 0.0063(15)
C12 0.0365(10) 0.0324(10) 0.0383(11) -0.0071(8) -0.0112(9) -0.0050(8)
C13 0.0413(11) 0.0363(11) 0.0361(11) 0.0000(9) -0.0103(9) -0.0053(9)
C14 0.0585(15) 0.0644(16) 0.0444(14) -0.0149(13) -0.0089(11) 0.0015(12)
C15 0.083(2) 0.087(2) 0.0419(15) -0.0166(17) -0.0062(14) 0.0051(14)
C16 0.093(2) 0.081(2) 0.0349(14) 0.0101(17) -0.0200(15) -0.0067(13)
C17 0.0727(17) 0.0586(15) 0.0491(15) 0.0103(13) -0.0314(13) -0.0163(12)
C18 0.0486(12) 0.0380(12) 0.0425(12) 0.0068(10) -0.0190(10) -0.0105(9)
C19 0.0394(11) 0.0328(11) 0.0467(12) -0.0076(9) -0.0149(9) -0.0048(9)
C20 0.0328(10) 0.0310(10) 0.0367(10) -0.0049(8) -0.0123(8) -0.0047(8)
C21 0.0376(11) 0.0351(12) 0.0432(12) -0.0045(9) -0.0131(9) -0.0070(9)
C22 0.0391(13) 0.0678(18) 0.108(2) 0.0126(12) -0.0237(14) -0.0337(16)
N1 0.0315(9) 0.0497(11) 0.0400(10) -0.0050(8) -0.0089(7) -0.0015(8)
O1 0.0528(10) 0.0327(10) 0.1383(19) -0.0052(8) -0.0149(11) -0.0088(10)
O2 0.0325(8) 0.0463(9) 0.0772(11) -0.0004(7) -0.0141(7) -0.0175(8)
S1 0.0555(4) 0.0559(4) 0.0602(4) -0.0130(3) -0.0294(3) -0.0123(3)

loop_
_atom_type_symbol
_atom_type_description
_atom_type_scat_dispersion_real
_atom_type_scat_dispersion_imag
_atom_type_scat_source
C C 0.0033 0.0016 'International Tables Vol C Tables 4.2.6.8 and 6.1.1.4'
H H 0.0000 0.0000 'International Tables Vol C Tables 4.2.6.8 and 6.1.1.4'
N N 0.0061 0.0033 'International Tables Vol C Tables 4.2.6.8 and 6.1.1.4'
O O 0.0106 0.0060 'International Tables Vol C Tables 4.2.6.8 and 6.1.1.4'
S S 0.1246 0.1234 'International Tables Vol C Tables 4.2.6.8 and 6.1.1.4'

loop_
_geom_angle_atom_site_label_1
_geom_angle_atom_site_label_2
_geom_angle_atom_site_label_3
_geom_angle
C6 C1 C2 119.9(2)
C6 C1 H1 120.1
C2 C1 H1 120.1
C1 C2 C3 120.0(3)
C1 C2 H2 120.0
C3 C2 H2 120.0
C2 C3 C4 121.0(2)
C2 C3 H3 119.5
C4 C3 H3 119.5
C5 C4 C3 117.9(2)
C5 C4 C7 123.32(19)
C3 C4 C7 118.8(2)
C4 C5 C6 120.9(2)
C4 C5 H5 119.6
C6 C5 H5 119.6
C1 C6 C5 120.4(3)
C1 C6 H6 119.8
C5 C6 H6 119.8
C4 C7 C8 117.60(17)
C4 C7 C20 117.97(16)
C8 C7 C20 101.70(15)
C4 C7 H7 106.2
C8 C7 H7 106.2
C20 C7 H7 106.2
N1 C8 C9 106.7(2)
N1 C8 C7 105.94(16)
C9 C8 C7 115.6(2)
N1 C8 H8 109.5
C9 C8 H8 109.5
C7 C8 H8 109.5
C10' C9 C10 34.0(3)
C10' C9 C8 102.1(3)
C10 C9 C8 107.7(3)
C10' C9 H9A 139.4
C10 C9 H9A 110.2
C8 C9 H9A 110.2
C10' C9 H9B 81.7
C10 C9 H9B 110.2
C8 C9 H9B 110.2
H9A C9 H9B 108.5
C10' C9 H9C 111.0
C10 C9 H9C 78.1
C8 C9 H9C 111.4
H9A C9 H9C 33.9
H9B C9 H9C 132.2
C10' C9 H9D 111.6
C10 C9 H9D 133.3
C8 C9 H9D 111.3
H9A C9 H9D 79.2
H9B C9 H9D 31.5
H9C C9 H9D 109.2
C9 C10 C11 102.6(5)
C9 C10 H10A 111.2
C11 C10 H10A 111.2
C9 C10 H10B 111.2
C11 C10 H10B 111.2
H10A C10 H10B 109.2
C11 C10' C9 108.8(4)
C11 C10' H10C 109.9
C9 C10' H10C 109.9
C11 C10' H10D 109.9
C9 C10' H10D 109.9
H10C C10' H10D 108.3
C10' C11 N1 104.2(3)
C10' C11 C10 33.9(3)
N1 C11 C10 109.6(3)
C10' C11 H11A 138.5
N1 C11 H11A 109.7
C10 C11 H11A 109.7
C10' C11 H11B 81.2
N1 C11 H11B 109.7
C10 C11 H11B 109.7
H11A C11 H11B 108.2
C10' C11 H11C 110.9
N1 C11 H11C 110.9
C10 C11 H11C 132.3
H11A C11 H11C 78.6
H11B C11 H11C 31.7
C10' C11 H11D 110.9
N1 C11 H11D 110.9
C10 C11 H11D 78.1
H11A C11 H11D 33.9
H11B C11 H11D 132.5
H11C C11 H11D 108.9
N1 C12 C13 111.97(15)
N1 C12 C20 102.97(15)
C13 C12 C20 116.79(16)
N1 C12 H12 108.2
C13 C12 H12 108.2
C20 C12 H12 108.2
C14 C13 C18 118.1(2)
C14 C13 C12 118.3(2)
C18 C13 C12 123.55(19)
C15 C14 C13 121.7(3)
C15 C14 H14 119.1
C13 C14 H14 119.1
C16 C15 C14 119.6(3)
C16 C15 H15 120.2
C14 C15 H15 120.2
C15 C16 C17 120.6(2)
C15 C16 H16 119.7
C17 C16 H16 119.7
C16 C17 C18 120.6(3)
C16 C17 H17 119.7
C18 C17 H17 119.7
C13 C18 C17 119.4(2)
C13 C18 S1 123.83(16)
C17 C18 S1 116.60(19)
C20 C19 S1 111.91(14)
C20 C19 H19A 109.2
S1 C19 H19A 109.2
C20 C19 H19B 109.2
S1 C19 H19B 109.2
H19A C19 H19B 107.9
C21 C20 C19 112.36(16)
C21 C20 C12 112.39(16)
C19 C20 C12 110.86(16)
C21 C20 C7 108.94(15)
C19 C20 C7 112.48(16)
C12 C20 C7 99.11(14)
O1 C21 O2 122.81(19)
O1 C21 C20 123.89(19)
O2 C21 C20 113.15(17)
O2 C22 H22A 109.5
O2 C22 H22B 109.5
H22A C22 H22B 109.5
O2 C22 H22C 109.5
H22A C22 H22C 109.5
H22B C22 H22C 109.5
C11 N1 C8 107.08(18)
C11 N1 C12 115.18(18)
C8 N1 C12 108.21(15)
C21 O2 C22 116.65(18)
C18 S1 C19 101.43(10)

loop_
_geom_bond_atom_site_label_1
_geom_bond_atom_site_label_2
_geom_bond_distance
C1 C6 1.360(4)
C1 C2 1.362(4)
C1 H1 0.9300
C2 C3 1.381(3)
C2 H2 0.9300
C3 C4 1.384(3)
C3 H3 0.9300
C4 C5 1.375(3)
C4 C7 1.505(3)
C5 C6 1.381(3)
C5 H5 0.9300
C6 H6 0.9300
C7 C8 1.526(3)
C7 C20 1.562(3)
C7 H7 0.9800
C8 N1 1.472(3)
C8 C9 1.514(3)
C8 H8 0.9800
C9 C10' 1.445(8)
C9 C10 1.488(7)
C9 H9A 0.9700
C9 H9B 0.9700
C9 H9C 0.9700
C9 H9D 0.9700
C10 C11 1.506(7)
C10 H10A 0.9700
C10 H10B 0.9700
C10' C11 1.428(6)
C10' H10C 0.9700
C10' H10D 0.9700
C11 N1 1.463(3)
C11 H11A 0.9700
C11 H11B 0.9700
C11 H11C 0.9700
C11 H11D 0.9700
C12 N1 1.476(3)
C12 C13 1.507(3)
C12 C20 1.530(3)
C12 H12 0.9800
C13 C14 1.388(3)
C13 C18 1.392(3)
C14 C15 1.373(4)
C14 H14 0.9300
C15 C16 1.359(4)
C15 H15 0.9300
C16 C17 1.366(4)
C16 H16 0.9300
C17 C18 1.396(3)
C17 H17 0.9300
C18 S1 1.752(2)
C19 C20 1.520(3)
C19 S1 1.793(2)
C19 H19A 0.9700
C19 H19B 0.9700
C20 C21 1.511(3)
C21 O1 1.187(2)
C21 O2 1.313(2)
C22 O2 1.435(3)
C22 H22A 0.9600
C22 H22B 0.9600
C22 H22C 0.9600

loop_
_geom_hbond_atom_site_label_D
_geom_hbond_atom_site_label_H
_geom_hbond_atom_site_label_A
_geom_hbond_site_symmetry_A
_geom_hbond_distance_DH
_geom_hbond_distance_HA
_geom_hbond_distance_DA
_geom_hbond_angle_DHA
C11 H11C O1 2_657 0.97 2.48 3.365(3) 151

loop_
_geom_torsion_atom_site_label_1
_geom_torsion_atom_site_label_2
_geom_torsion_atom_site_label_3
_geom_torsion_atom_site_label_4
_geom_torsion
C6 C1 C2 C3 0.8(4)
C1 C2 C3 C4 -0.7(4)
C2 C3 C4 C5 0.2(3)
C2 C3 C4 C7 179.2(2)
C3 C4 C5 C6 0.1(3)
C7 C4 C5 C6 -178.8(2)
C2 C1 C6 C5 -0.4(4)
C4 C5 C6 C1 0.0(4)
C5 C4 C7 C8 33.6(3)
C3 C4 C7 C8 -145.3(2)
C5 C4 C7 C20 -88.8(2)
C3 C4 C7 C20 92.3(2)
C4 C7 C8 N1 -157.46(17)
C20 C7 C8 N1 -27.0(2)
C4 C7 C8 C9 84.7(3)
C20 C7 C8 C9 -144.9(2)
N1 C8 C9 C10' -17.6(5)
C7 C8 C9 C10' 99.9(5)
N1 C8 C9 C10 17.1(6)
C7 C8 C9 C10 134.6(5)
C10' C9 C10 C11 60.9(6)
C8 C9 C10 C11 -24.5(7)
C10 C9 C10' C11 -71.8(7)
C8 C9 C10' C11 32.0(7)
C9 C10' C11 N1 -33.9(7)
C9 C10' C11 C10 70.2(8)
C9 C10 C11 C10' -62.4(7)
C9 C10 C11 N1 23.8(7)
N1 C12 C13 C14 81.6(2)
C20 C12 C13 C14 -160.09(19)
N1 C12 C13 C18 -99.5(2)
C20 C12 C13 C18 18.9(3)
C18 C13 C14 C15 1.6(3)
C12 C13 C14 C15 -179.4(2)
C13 C14 C15 C16 -0.3(4)
C14 C15 C16 C17 -0.5(4)
C15 C16 C17 C18 0.0(4)
C14 C13 C18 C17 -2.1(3)
C12 C13 C18 C17 178.92(18)
C14 C13 C18 S1 172.73(16)
C12 C13 C18 S1 -6.3(3)
C16 C17 C18 C13 1.4(3)
C16 C17 C18 S1 -173.83(19)
S1 C19 C20 C21 -61.3(2)
S1 C19 C20 C12 65.39(18)
S1 C19 C20 C7 175.32(13)
N1 C12 C20 C21 -159.41(15)
C13 C12 C20 C21 77.5(2)
N1 C12 C20 C19 73.91(18)
C13 C12 C20 C19 -49.2(2)
N1 C12 C20 C7 -44.48(17)
C13 C12 C20 C7 -167.61(16)
C4 C7 C20 C21 -68.8(2)
C8 C7 C20 C21 160.99(17)
C4 C7 C20 C19 56.5(2)
C8 C7 C20 C19 -73.7(2)
C4 C7 C20 C12 173.63(17)
C8 C7 C20 C12 43.42(19)
C19 C20 C21 O1 154.4(2)
C12 C20 C21 O1 28.6(3)
C7 C20 C21 O1 -80.2(3)
C19 C20 C21 O2 -30.0(2)
C12 C20 C21 O2 -155.88(17)
C7 C20 C21 O2 95.31(19)
C10' C11 N1 C8 21.1(5)
C10 C11 N1 C8 -13.9(5)
C10' C11 N1 C12 -99.3(5)
C10 C11 N1 C12 -134.3(5)
C9 C8 N1 C11 -1.9(3)
C7 C8 N1 C11 -125.6(2)
C9 C8 N1 C12 122.8(2)
C7 C8 N1 C12 -0.9(2)
C13 C12 N1 C11 -84.8(2)
C20 C12 N1 C11 148.95(19)
C13 C12 N1 C8 155.49(18)
C20 C12 N1 C8 29.2(2)
O1 C21 O2 C22 -3.5(3)
C20 C21 O2 C22 -179.14(19)
C13 C18 S1 C19 19.2(2)
C17 C18 S1 C19 -165.83(16)
C20 C19 S1 C18 -47.73(16)
